data_2003320
loop_
_publ_author_name
'Moran, J. K.'
'Olmstead, M. M.'
'Meares, C. F.'

_publ_section_title
;
 An Aminobenzyldioxocyclam Nickel(II) Complex
;
_journal_issue 4
_journal_name_full 'Acta Crystallographica Section C'
_journal_page_first 621
_journal_page_last 623
_journal_paper_doi 10.1107/S0108270194011753
_journal_volume 51
_journal_year 1995
_chemical_formula_sum 'C17 H25 N5 Ni O2'
_chemical_formula_weight 390.13
_chemical_name_common ' aminobenzyl-dioxocyclam nickel(II)'
_chemical_name_systematic
;
(6-(p-aminobenzyl)-1,4,8,11-tetraazacyclotetradecane-5,7-dione)nickel(II)
;
_space_group_IT_number 31
_symmetry_cell_setting orthorhombic
_symmetry_space_group_name_Hall 'P 2ac -2'
_symmetry_space_group_name_H-M 'P m n 21'
_cell_angle_alpha 90.00
_cell_angle_beta 90.00
_cell_angle_gamma 90.00
_cell_formula_units_Z 2
_cell_length_a 9.415(3)
_cell_length_b 8.103(2)
_cell_length_c 11.957(3)
_cell_measurement_reflns_used 24
_cell_measurement_temperature 130(2)
_cell_measurement_theta_max 18.5
_cell_measurement_theta_min 5.2
_cell_volume 912.2(4)
_computing_cell_refinement 'Siemens P3 software'
_computing_data_collection 'Siemens P3 software'
_computing_data_reduction 'XDISK (Siemens, 1991)'
_computing_molecular_graphics 'XP (Siemens, 1990)'
_computing_publication_material SHELXL93
_computing_structure_refinement 'SHELXL93 (Sheldrick, 1993)'
_computing_structure_solution 'SHELTXL-Plus (Sheldrick, 1990)'
_diffrn_ambient_temperature 130(2)
_diffrn_measurement_device 'Siemens R3m/V'
_diffrn_measurement_method \w
_diffrn_radiation_monochromator graphite
_diffrn_radiation_source 'normal-focus sealed tube'
_diffrn_radiation_type MoK\a
_diffrn_radiation_wavelength 0.71073
_diffrn_reflns_av_R_equivalents 0.0128
_diffrn_reflns_av_sigmaI/netI 0.0311
_diffrn_reflns_limit_h_max 12
_diffrn_reflns_limit_h_min 0
_diffrn_reflns_limit_k_max 10
_diffrn_reflns_limit_k_min 0
_diffrn_reflns_limit_l_max 1
_diffrn_reflns_limit_l_min -15
_diffrn_reflns_number 1796
_diffrn_reflns_theta_max 27.50
_diffrn_reflns_theta_min 2.51
_diffrn_standards_decay_% 0
_diffrn_standards_interval_count 198
_diffrn_standards_number 2
_exptl_absorpt_coefficient_mu 1.084
_exptl_absorpt_correction_T_max 0.86
_exptl_absorpt_correction_T_min 0.79
_exptl_absorpt_correction_type 'XABS (Hope & Moezzi, 1994)'
_exptl_crystal_colour yellow
_exptl_crystal_density_diffrn 1.420
_exptl_crystal_description prism
_exptl_crystal_F_000 412
_exptl_crystal_size_max 0.22
_exptl_crystal_size_mid 0.20
_exptl_crystal_size_min 0.16
_refine_diff_density_max 0.262
_refine_diff_density_min -0.245
_refine_ls_abs_structure_Flack -0.01(2)
_refine_ls_extinction_method none
_refine_ls_goodness_of_fit_all 1.022
_refine_ls_goodness_of_fit_obs 1.024
_refine_ls_hydrogen_treatment ' H atoms riding with C---H = 0.96 and N---H = 0.94\%A'
_refine_ls_matrix_type full
_refine_ls_number_parameters 124
_refine_ls_number_reflns 1272
_refine_ls_number_restraints 1
_refine_ls_restrained_S_all 1.021
_refine_ls_restrained_S_obs 1.024
_refine_ls_R_factor_all 0.0345
_refine_ls_R_factor_obs 0.0291
_refine_ls_shift/esd_max -0.017
_refine_ls_shift/esd_mean 0.004
_refine_ls_structure_factor_coef Fsqd
_refine_ls_weighting_scheme
; calc w = 1/[\s^2^(F~o~^2^) + (0.0388P)^2^]
where P = (F~o~^2^ + 2F~c~^2^)/3
;
_refine_ls_wR_factor_all 0.0709
_refine_ls_wR_factor_obs 0.0667
_reflns_number_observed 1134
_reflns_number_total 1272
_reflns_observed_criterion >2sigma(I)
_cod_data_source_file bk1076.cif
_cod_data_source_block cyclamNi
_cod_database_code 2003320

loop_
_symmetry_equiv_pos_as_xyz
'x, y, z'
'-x+1/2, -y, z+1/2'
'x+1/2, -y, z+1/2'
'-x, y, z'

loop_
_atom_site_aniso_label
_atom_site_aniso_U_11
_atom_site_aniso_U_12
_atom_site_aniso_U_13
_atom_site_aniso_U_22
_atom_site_aniso_U_23
_atom_site_aniso_U_33
Ni 0.0242(2) 0.000 0.000 0.0291(2) -0.0002(4) 0.0269(2)
O1 0.096(3) 0.005(2) -0.047(2) 0.046(2) 0.000(2) 0.056(2)
N1 0.039(3) 0.0023(15) -0.007(2) 0.038(2) -0.0042(15) 0.039(2)
N2 0.025(2) -0.0017(13) 0.005(2) 0.034(2) -0.0051(13) 0.037(2)
N3 0.081(4) 0.000 0.000 0.063(3) 0.023(3) 0.055(3)
C1 0.069(3) 0.002(2) -0.020(2) 0.030(2) 0.001(2) 0.038(2)
C2 0.034(2) 0.004(2) -0.016(2) 0.052(2) -0.006(3) 0.062(3)
C3 0.021(2) -0.008(2) 0.003(2) 0.057(2) -0.019(3) 0.064(3)
C4 0.048(2) -0.006(2) 0.013(2) 0.041(2) 0.000(2) 0.041(2)
C5 0.073(5) 0.000 0.000 0.051(4) 0.004(3) 0.029(3)
C6 0.083(5) 0.000 0.000 0.028(3) 0.004(3) 0.024(3)
C7 0.088(5) 0.000 0.000 0.038(3) -0.008(2) 0.032(2)
C8 0.075(4) 0.000 0.000 0.022(2) -0.007(2) 0.038(3)
C9 0.058(2) -0.007(2) -0.010(2) 0.031(2) -0.004(2) 0.046(2)
C10 0.057(2) -0.0099(14) -0.002(3) 0.034(2) -0.003(2) 0.058(3)
C11 0.067(3) 0.000 0.000 0.029(2) -0.004(2) 0.045(3)

loop_
_atom_site_label
_atom_site_occupancy
_atom_site_fract_x
_atom_site_fract_y
_atom_site_fract_z
_atom_site_U_iso_or_equiv
_atom_site_thermal_displace_type
_atom_site_calc_flag
_atom_site_refinement_flags
_atom_site_type_symbol
Ni 1 0 0.63340(6) 0.02252(6) 0.02670(14) Uani d S Ni
O1 1 0.2444(4) 0.6394(3) 0.3011(3) 0.0662(10) Uani d . O
N1 1 0.1442(6) 0.6147(4) 0.1284(4) 0.0386(11) Uani d . N
N2 1 0.1493(5) 0.6418(4) -0.0873(3) 0.0318(10) Uani d . N
H2C 1 0.1560(5) 0.5347(4) -0.1170(3) 0.045 Uiso d R H
N3 1 0 1.2000(6) -0.1284(5) 0.067(2) Uani d S N
H3A 1 -0.0881 1.2150(6) -0.1675(5) 0.045 Uiso d R H
C1 1 0.1378(5) 0.6460(5) 0.2371(3) 0.0456(10) Uani d . C
C2 1 0.2816(4) 0.5796(5) 0.0782(4) 0.0492(11) Uani d . C
H2A 1 0.2932(4) 0.4638(5) 0.0637(4) 0.045 Uiso d R H
H2B 1 0.3571(4) 0.6152(5) 0.1264(4) 0.045 Uiso d R H
C3 1 0.2856(4) 0.6737(5) -0.0299(4) 0.0472(11) Uani d . C
H3C 1 0.2950(4) 0.7896(5) -0.0151(4) 0.045 Uiso d R H
H3D 1 0.3641(4) 0.6392(5) -0.0756(4) 0.045 Uiso d R H
C4 1 0.1339(4) 0.7518(5) -0.1857(3) 0.0432(9) Uani d . C
H4A 1 0.2154(4) 0.7400(5) -0.2333(3) 0.045 Uiso d R H
H4B 1 0.1304(4) 0.8641(5) -0.1603(3) 0.045 Uiso d R H
C5 1 0 0.7172(9) -0.2505(6) 0.051(2) Uani d S C
H5A 1 0 0.6025(9) -0.2706(6) 0.045 Uiso d SR H
H5B 1 0 0.7807(9) -0.3182(6) 0.045 Uiso d SR H
C6 1 0 0.7012(7) 0.2877(5) 0.045(2) Uani d S C
H6A 1 0 0.6565(7) 0.3621(5) 0.045 Uiso d SR H
C7 1 0 0.8929(6) 0.3001(5) 0.053(2) Uani d S C
H7A 1 0.0824 0.9251(6) 0.3421(5) 0.045 Uiso d R H
C8 1 0 0.9841(6) 0.1907(4) 0.0448(13) Uani d S C
C9 1 0.1252(4) 1.0244(4) 0.1380(3) 0.0449(9) Uani d . C
H9A 1 0.2135(4) 1.0002(4) 0.1747(3) 0.045 Uiso d R H
C10 1 0.1266(4) 1.0999(4) 0.0327(5) 0.0495(10) Uani d . C
H10A 1 0.2149(4) 1.1232(4) -0.0041(5) 0.045 Uiso d R H
C11 1 0 1.1372(6) -0.0198(5) 0.0470(13) Uani d S C

loop_
_atom_type_symbol
_atom_type_description
_atom_type_scat_source
_atom_type_scat_dispersion_real
_atom_type_scat_dispersion_imag
C C 'International Tables Vol C Tables 4.2.6.8 and 6.1.1.4' 0.0033 0.001
H H 'International Tables Vol C Tables 4.2.6.8 and 6.1.1.4' 0.0000 0.000
N N 'International Tables Vol C Tables 4.2.6.8 and 6.1.1.4' 0.0061 0.003
O O 'International Tables Vol C Tables 4.2.6.8 and 6.1.1.4' 0.0106 0.006
Ni Ni 'International Tables Vol C Tables 4.2.6.8 and 6.1.1.4' 0.3393 1.1

loop_
_geom_angle_atom_site_label_1
_geom_angle_atom_site_label_2
_geom_angle_atom_site_label_3
_geom_angle_site_symmetry_1
_geom_angle_site_symmetry_3
_geom_angle
_geom_angle_publ_flag
N1 Ni N1 4 . 93.6(3) y
N1 Ni N2 4 4 86.24(10) y
N1 Ni N2 . 4 177.36(12) ?
N1 Ni N2 4 . 177.36(12) ?
N1 Ni N2 . . 86.24(10) ?
N2 Ni N2 4 . 93.8(3) ?
C1 N1 C2 . . 118.8(5) ?
C1 N1 Ni . . 128.2(4) y
C2 N1 Ni . . 112.6(4) y
C3 N2 C4 . . 110.4(4) ?
C3 N2 Ni . . 108.9(3) ?
C4 N2 Ni . . 119.4(3) y
O1 C1 N1 . . 123.4(5) y
O1 C1 C6 . . 117.1(4) y
N1 C1 C6 . . 119.5(5) y
N1 C2 C3 . . 106.2(4) y
N2 C3 C2 . . 106.8(4) ?
N2 C4 C5 . . 112.2(4) y
C4 C5 C4 4 . 113.7(5) ?
C1 C6 C1 4 . 119.7(5) ?
C1 C6 C7 4 . 109.6(3) y
C1 C6 C7 . . 109.6(3) ?
C8 C7 C6 . . 114.1(4) y
C9 C8 C9 . 4 117.9(5) ?
C9 C8 C7 . . 121.0(2) y
C9 C8 C7 4 . 121.0(2) ?
C8 C9 C10 . . 121.6(4) ?
C11 C10 C9 . . 119.8(4) ?
C10 C11 C10 4 . 119.3(6) ?
C10 C11 N3 4 . 120.2(3) ?
C10 C11 N3 . . 120.2(3) y

loop_
_geom_bond_atom_site_label_1
_geom_bond_atom_site_label_2
_geom_bond_site_symmetry_2
_geom_bond_distance
_geom_bond_publ_flag
Ni N1 4 1.862(5) y
Ni N1 . 1.862(5) ?
Ni N2 4 1.925(5) y
Ni N2 . 1.925(5) ?
O1 C1 . 1.263(5) y
N1 C1 . 1.325(6) y
N1 C2 . 1.454(7) y
N2 C3 . 1.479(6) y
N2 C4 . 1.483(6) ?
N3 C11 . 1.394(7) y
C1 C6 . 1.501(5) ?
C2 C3 . 1.501(5) y
C4 C5 . 1.506(5) ?
C5 C4 4 1.506(5) ?
C6 C1 4 1.501(5) ?
C6 C7 . 1.561(7) y
C7 C8 . 1.502(7) y
C8 C9 . 1.375(5) y
C8 C9 4 1.375(5) ?
C9 C10 . 1.401(7) y
C10 C11 . 1.381(5) y
C11 C10 4 1.380(5) ?
